data_2017692
loop_
_publ_author_name
'Heilmann-Brohl, Julia'
'Wagner, Matthias'
'Lerner, Hans-Wolfram'
'Bolte, Michael'

_publ_section_title
;
 Structural comparison of three
 <i>N</i>-(4-halogenophenyl)-<i>N</i>'-[1-(2-pyridyl)ethylidene]hydrazine
 hydrochlorides
;
_journal_coeditor_code DN3144
_journal_issue 7
_journal_name_full 'Acta Crystallographica Section C'
_journal_page_first o364
_journal_page_last o368
_journal_paper_doi 10.1107/S0108270110019827
_journal_volume 66
_journal_year 2010
_chemical_formula_iupac 'C13 H13 Cl N3+ , Cl - , C H4 O'
_chemical_formula_moiety 'C13 H13 Cl N3+ , Cl - , C H4 O'
_chemical_formula_sum 'C14 H17 Cl2 N3 O'
_chemical_formula_weight 314.21
_chemical_name_systematic
;
2-{1-[(4-chloroanilino)methylidene]ethyl}pyridinium chloride methanol solvate
;
_space_group_IT_number 14
_symmetry_cell_setting monoclinic
_symmetry_space_group_name_Hall '-P 2ybc'
_symmetry_space_group_name_H-M 'P 1 21/c 1'
_atom_sites_solution_hydrogens geom
_atom_sites_solution_primary direct
_atom_sites_solution_secondary difmap
_audit_creation_method SHELXL97
_cell_angle_alpha 90.00
_cell_angle_beta 91.666(5)
_cell_angle_gamma 90.00
_cell_formula_units_Z 4
_cell_length_a 7.6715(5)
_cell_length_b 16.0963(10)
_cell_length_c 12.0406(8)
_cell_measurement_reflns_used 27165
_cell_measurement_temperature 173(2)
_cell_measurement_theta_max 29.8
_cell_measurement_theta_min 2.5
_cell_volume 1486.18(17)
_computing_cell_refinement 'X-AREA (Stoe & Cie, 2001)'
_computing_data_collection 'X-AREA (Stoe & Cie, 2001)'
_computing_data_reduction 'X-AREA (Stoe & Cie, 2001)'
_computing_molecular_graphics 'XP (Sheldrick, 2008)'
_computing_publication_material 'SHELXL97 (Sheldrick, 2008)'
_computing_structure_refinement 'SHELXL97 (Sheldrick, 2008)'
_computing_structure_solution 'SHELXS97 (Sheldrick, 2008)'
_diffrn_ambient_temperature 173(2)
_diffrn_measured_fraction_theta_full 0.993
_diffrn_measured_fraction_theta_max 0.993
_diffrn_measurement_device_type 'Stoe IPDS II two-circle'
_diffrn_measurement_method \w
_diffrn_radiation_monochromator graphite
_diffrn_radiation_source 'fine-focus sealed tube'
_diffrn_radiation_type MoK\a
_diffrn_radiation_wavelength 0.71073
_diffrn_reflns_av_R_equivalents 0.0545
_diffrn_reflns_av_sigmaI/netI 0.0271
_diffrn_reflns_limit_h_max 10
_diffrn_reflns_limit_h_min -10
_diffrn_reflns_limit_k_max 21
_diffrn_reflns_limit_k_min -22
_diffrn_reflns_limit_l_max 16
_diffrn_reflns_limit_l_min -16
_diffrn_reflns_number 24993
_diffrn_reflns_theta_full 29.95
_diffrn_reflns_theta_max 29.95
_diffrn_reflns_theta_min 2.66
_diffrn_standards_decay_% 0
_diffrn_standards_interval_time 0
_diffrn_standards_number 0
_exptl_absorpt_coefficient_mu 0.436
_exptl_absorpt_correction_T_max 0.9660
_exptl_absorpt_correction_T_min 0.8519
_exptl_absorpt_correction_type multi-scan
_exptl_absorpt_process_details '(MULABS; Spek, 2009; Blessing, 1995)'
_exptl_crystal_colour yellow
_exptl_crystal_density_diffrn 1.404
_exptl_crystal_density_method 'not measured'
_exptl_crystal_description plate
_exptl_crystal_F_000 656
_exptl_crystal_size_max 0.38
_exptl_crystal_size_mid 0.24
_exptl_crystal_size_min 0.08
_refine_diff_density_max 0.440
_refine_diff_density_min -0.228
_refine_ls_extinction_method none
_refine_ls_goodness_of_fit_ref 1.053
_refine_ls_hydrogen_treatment mixed
_refine_ls_matrix_type full
_refine_ls_number_parameters 195
_refine_ls_number_reflns 4284
_refine_ls_number_restraints 0
_refine_ls_restrained_S_all 1.053
_refine_ls_R_factor_all 0.0419
_refine_ls_R_factor_gt 0.0347
_refine_ls_shift/su_max 0.000
_refine_ls_shift/su_mean 0.000
_refine_ls_structure_factor_coef Fsqd
_refine_ls_weighting_details 'calc w = 1/[\s^2^(Fo^2^)+(0.0542P)^2^+0.2340P] where P=(Fo^2^+2Fc^2^)/3'
_refine_ls_weighting_scheme calc
_refine_ls_wR_factor_gt 0.0930
_refine_ls_wR_factor_ref 0.0961
_reflns_number_gt 3625
_reflns_number_total 4284
_reflns_threshold_expression I>2\s(I)
_cod_data_source_file dn3144.cif
_cod_data_source_block I
_cod_original_sg_symbol_H-M 'P 21/c'
_cod_database_code 2017692
_cod_database_fobs_code 2017692

loop_
_symmetry_equiv_pos_as_xyz
'x, y, z'
'-x, y+1/2, -z+1/2'
'-x, -y, -z'
'x, -y-1/2, z-1/2'

loop_
_atom_site_type_symbol
_atom_site_label
_atom_site_fract_x
_atom_site_fract_y
_atom_site_fract_z
_atom_site_U_iso_or_equiv
_atom_site_adp_type
_atom_site_calc_flag
_atom_site_refinement_flags
_atom_site_occupancy
_atom_site_disorder_assembly
_atom_site_disorder_group
O O1M 0.54425(15) 0.47942(6) 0.19018(10) 0.0415(2) Uani d . 1 . .
H H1M 0.445(3) 0.4919(14) 0.1819(18) 0.055(6) Uiso d . 1 . .
C C1M 0.6524(2) 0.53177(10) 0.12768(14) 0.0463(3) Uani d . 1 . .
H H1A 0.6035 0.5880 0.1258 0.069 Uiso calc R 1 . .
H H1B 0.6589 0.5103 0.0517 0.069 Uiso calc R 1 . .
H H1C 0.7696 0.5332 0.1622 0.069 Uiso calc R 1 . .
Cl Cl1 0.15567(4) 0.54088(2) 0.17191(3) 0.03914(9) Uani d . 1 . .
N N1 0.64542(14) 0.31183(7) 0.23998(9) 0.0303(2) Uani d . 1 . .
H H1 0.629(3) 0.3635(14) 0.2337(16) 0.052(5) Uiso d . 1 . .
N N2 0.73493(13) 0.27757(6) 0.32529(8) 0.02792(19) Uani d . 1 . .
C C2 0.81091(15) 0.32529(8) 0.39868(10) 0.0286(2) Uani d . 1 . .
C C3 0.80979(18) 0.41842(8) 0.39609(12) 0.0376(3) Uani d . 1 . .
H H3A 0.8777 0.4379 0.3335 0.056 Uiso calc R 1 . .
H H3B 0.8615 0.4399 0.4657 0.056 Uiso calc R 1 . .
H H3C 0.6894 0.4383 0.3873 0.056 Uiso calc R 1 . .
C C11 0.55996(14) 0.25978(7) 0.16277(10) 0.0278(2) Uani d . 1 . .
C C12 0.55353(16) 0.17419(8) 0.17739(11) 0.0324(2) Uani d . 1 . .
H H12 0.6056 0.1497 0.2420 0.039 Uiso calc R 1 . .
C C13 0.47108(17) 0.12448(8) 0.09766(11) 0.0334(2) Uani d . 1 . .
H H13 0.4663 0.0660 0.1077 0.040 Uiso calc R 1 . .
C C14 0.39583(15) 0.16047(8) 0.00342(10) 0.0301(2) Uani d . 1 . .
Cl Cl14 0.29572(4) 0.09690(2) -0.09736(3) 0.03741(9) Uani d . 1 . .
C C15 0.40172(17) 0.24567(8) -0.01256(10) 0.0328(2) Uani d . 1 . .
H H15 0.3502 0.2698 -0.0776 0.039 Uiso calc R 1 . .
C C16 0.48341(17) 0.29545(8) 0.06717(10) 0.0322(2) Uani d . 1 . .
H H16 0.4875 0.3539 0.0569 0.039 Uiso calc R 1 . .
C C21 0.90240(15) 0.27999(7) 0.48900(10) 0.0284(2) Uani d . 1 . .
N N22 0.91829(13) 0.19631(7) 0.47922(9) 0.0294(2) Uani d . 1 . .
H H22 0.875(3) 0.1726(12) 0.4175(16) 0.048(5) Uiso d . 1 . .
C C23 0.99749(17) 0.14786(9) 0.55637(11) 0.0345(3) Uani d . 1 . .
H H23 1.0048 0.0896 0.5450 0.041 Uiso calc R 1 . .
C C24 1.06794(18) 0.18271(10) 0.65181(11) 0.0391(3) Uani d . 1 . .
H H24 1.1255 0.1492 0.7065 0.047 Uiso calc R 1 . .
C C25 1.05303(18) 0.26772(10) 0.66626(11) 0.0395(3) Uani d . 1 . .
H H25 1.0995 0.2928 0.7321 0.047 Uiso calc R 1 . .
C C26 0.97090(16) 0.31677(9) 0.58562(10) 0.0343(2) Uani d . 1 . .
H H26 0.9614 0.3751 0.5962 0.041 Uiso calc R 1 . .

loop_
_atom_site_aniso_label
_atom_site_aniso_U_11
_atom_site_aniso_U_22
_atom_site_aniso_U_33
_atom_site_aniso_U_12
_atom_site_aniso_U_13
_atom_site_aniso_U_23
O1M 0.0404(5) 0.0293(5) 0.0548(6) 0.0057(4) -0.0013(4) 0.0104(4)
C1M 0.0538(8) 0.0401(8) 0.0450(7) 0.0014(6) 0.0044(6) 0.0089(6)
Cl1 0.03931(16) 0.02899(15) 0.04833(18) -0.00277(11) -0.01206(13) -0.00109(12)
N1 0.0324(5) 0.0232(5) 0.0351(5) 0.0033(4) -0.0057(4) 0.0034(4)
N2 0.0268(4) 0.0262(5) 0.0307(4) 0.0029(3) -0.0015(4) 0.0031(4)
C2 0.0269(5) 0.0255(5) 0.0334(5) 0.0023(4) 0.0000(4) 0.0003(4)
C3 0.0390(6) 0.0250(6) 0.0483(7) 0.0026(5) -0.0071(5) -0.0001(5)
C11 0.0252(5) 0.0268(5) 0.0313(5) 0.0031(4) -0.0004(4) 0.0027(4)
C12 0.0335(6) 0.0287(6) 0.0344(5) -0.0010(4) -0.0069(4) 0.0072(4)
C13 0.0354(6) 0.0264(5) 0.0378(6) -0.0009(4) -0.0060(5) 0.0056(4)
C14 0.0284(5) 0.0313(6) 0.0304(5) 0.0006(4) -0.0009(4) 0.0015(4)
Cl14 0.04054(17) 0.03700(17) 0.03424(15) -0.00031(12) -0.00668(11) -0.00151(11)
C15 0.0356(6) 0.0325(6) 0.0300(5) 0.0038(5) -0.0033(4) 0.0055(4)
C16 0.0357(6) 0.0256(5) 0.0351(6) 0.0039(4) -0.0029(5) 0.0056(4)
C21 0.0264(5) 0.0277(5) 0.0311(5) 0.0005(4) 0.0016(4) 0.0004(4)
N22 0.0295(5) 0.0280(5) 0.0307(5) 0.0017(4) -0.0023(4) 0.0023(4)
C23 0.0327(6) 0.0344(6) 0.0362(6) 0.0029(5) -0.0009(5) 0.0090(5)
C24 0.0348(6) 0.0497(8) 0.0326(6) 0.0017(5) -0.0021(5) 0.0100(5)
C25 0.0371(6) 0.0525(8) 0.0288(5) -0.0054(6) -0.0020(5) -0.0008(5)
C26 0.0331(6) 0.0364(6) 0.0335(6) -0.0022(5) 0.0000(5) -0.0031(5)

loop_
_atom_type_symbol
_atom_type_description
_atom_type_scat_dispersion_real
_atom_type_scat_dispersion_imag
_atom_type_scat_source
C C 0.0033 0.0016 'International Tables Vol C Tables 4.2.6.8 and 6.1.1.4'
H H 0.0000 0.0000 'International Tables Vol C Tables 4.2.6.8 and 6.1.1.4'
Cl Cl 0.1484 0.1585 'International Tables Vol C Tables 4.2.6.8 and 6.1.1.4'
N N 0.0061 0.0033 'International Tables Vol C Tables 4.2.6.8 and 6.1.1.4'
O O 0.0106 0.0060 'International Tables Vol C Tables 4.2.6.8 and 6.1.1.4'

loop_
_geom_angle_atom_site_label_1
_geom_angle_atom_site_label_2
_geom_angle_atom_site_label_3
_geom_angle_site_symmetry_1
_geom_angle_site_symmetry_3
_geom_angle
_geom_angle_publ_flag
C1M O1M H1M . . 111.1(16) ?
O1M C1M H1A . . 109.5 ?
O1M C1M H1B . . 109.5 ?
H1A C1M H1B . . 109.5 ?
O1M C1M H1C . . 109.5 ?
H1A C1M H1C . . 109.5 ?
H1B C1M H1C . . 109.5 ?
N2 N1 C11 . . 118.89(10) ?
N2 N1 H1 . . 123.1(14) ?
C11 N1 H1 . . 117.7(14) ?
C2 N2 N1 . . 119.32(10) ?
N2 C2 C21 . . 113.94(10) ?
N2 C2 C3 . . 125.17(11) ?
C21 C2 C3 . . 120.89(11) ?
C2 C3 H3A . . 109.5 ?
C2 C3 H3B . . 109.5 ?
H3A C3 H3B . . 109.5 ?
C2 C3 H3C . . 109.5 ?
H3A C3 H3C . . 109.5 ?
H3B C3 H3C . . 109.5 ?
C12 C11 C16 . . 119.67(11) ?
C12 C11 N1 . . 121.77(11) ?
C16 C11 N1 . . 118.53(11) ?
C13 C12 C11 . . 120.06(11) ?
C13 C12 H12 . . 120.0 ?
C11 C12 H12 . . 120.0 ?
C14 C13 C12 . . 119.75(11) ?
C14 C13 H13 . . 120.1 ?
C12 C13 H13 . . 120.1 ?
C13 C14 C15 . . 120.87(12) ?
C13 C14 Cl14 . . 119.22(10) ?
C15 C14 Cl14 . . 119.89(9) ?
C14 C15 C16 . . 119.46(11) ?
C14 C15 H15 . . 120.3 ?
C16 C15 H15 . . 120.3 ?
C15 C16 C11 . . 120.18(11) ?
C15 C16 H16 . . 119.9 ?
C11 C16 H16 . . 119.9 ?
N22 C21 C26 . . 117.44(11) ?
N22 C21 C2 . . 118.02(11) ?
C26 C21 C2 . . 124.52(11) ?
C23 N22 C21 . . 123.74(11) ?
C23 N22 H22 . . 118.6(13) ?
C21 N22 H22 . . 117.7(13) ?
N22 C23 C24 . . 119.96(13) ?
N22 C23 H23 . . 120.0 ?
C24 C23 H23 . . 120.0 ?
C23 C24 C25 . . 118.44(12) ?
C23 C24 H24 . . 120.8 ?
C25 C24 H24 . . 120.8 ?
C24 C25 C26 . . 120.77(12) ?
C24 C25 H25 . . 119.6 ?
C26 C25 H25 . . 119.6 ?
C25 C26 C21 . . 119.63(13) ?
C25 C26 H26 . . 120.2 ?
C21 C26 H26 . . 120.2 ?

loop_
_geom_bond_atom_site_label_1
_geom_bond_atom_site_label_2
_geom_bond_site_symmetry_2
_geom_bond_distance
_geom_bond_publ_flag
O1M C1M . 1.4145(19) ?
O1M H1M . 0.79(2) ?
C1M H1A . 0.9800 ?
C1M H1B . 0.9800 ?
C1M H1C . 0.9800 ?
N1 N2 . 1.3378(13) ?
N1 C11 . 1.4002(16) ?
N1 H1 . 0.84(2) ?
N2 C2 . 1.2964(15) ?
C2 C21 . 1.4706(16) ?
C2 C3 . 1.4994(18) ?
C3 H3A . 0.9800 ?
C3 H3B . 0.9800 ?
C3 H3C . 0.9800 ?
C11 C12 . 1.3900(17) ?
C11 C16 . 1.4000(16) ?
C12 C13 . 1.3881(18) ?
C12 H12 . 0.9500 ?
C13 C14 . 1.3850(16) ?
C13 H13 . 0.9500 ?
C14 C15 . 1.3859(17) ?
C14 Cl14 . 1.7478(13) ?
C15 C16 . 1.3862(18) ?
C15 H15 . 0.9500 ?
C16 H16 . 0.9500 ?
C21 N22 . 1.3579(15) ?
C21 C26 . 1.3945(17) ?
N22 C23 . 1.3445(15) ?
N22 H22 . 0.89(2) ?
C23 C24 . 1.3752(19) ?
C23 H23 . 0.9500 ?
C24 C25 . 1.385(2) ?
C24 H24 . 0.9500 ?
C25 C26 . 1.3883(19) ?
C25 H25 . 0.9500 ?
C26 H26 . 0.9500 ?

loop_
_geom_hbond_atom_site_label_D
_geom_hbond_atom_site_label_H
_geom_hbond_atom_site_label_A
_geom_hbond_site_symmetry_A
_geom_hbond_distance_DH
_geom_hbond_distance_HA
_geom_hbond_distance_DA
_geom_hbond_angle_DHA
N1 H1 O1M . 0.84(2) 2.04(2) 2.8656(14) 165.9(19)
O1M H1M Cl1 . 0.79(2) 2.35(2) 3.1425(12) 174(2)
N22 H22 Cl1 2_645 0.89(2) 2.39(2) 3.1356(11) 141.8(17)

loop_
_geom_torsion_atom_site_label_1
_geom_torsion_atom_site_label_2
_geom_torsion_atom_site_label_3
_geom_torsion_atom_site_label_4
_geom_torsion_site_symmetry_1
_geom_torsion_site_symmetry_2
_geom_torsion_site_symmetry_3
_geom_torsion_site_symmetry_4
_geom_torsion
_geom_torsion_publ_flag
C11 N1 N2 C2 . . . . -178.32(10) ?
N1 N2 C2 C21 . . . . 179.07(10) ?
N1 N2 C2 C3 . . . . -0.84(18) ?
N2 N1 C11 C12 . . . . 5.45(17) ?
N2 N1 C11 C16 . . . . -172.83(10) ?
C16 C11 C12 C13 . . . . -0.20(18) ?
N1 C11 C12 C13 . . . . -178.47(11) ?
C11 C12 C13 C14 . . . . 0.20(19) ?
C12 C13 C14 C15 . . . . 0.04(19) ?
C12 C13 C14 Cl14 . . . . 178.92(10) ?
C13 C14 C15 C16 . . . . -0.28(19) ?
Cl14 C14 C15 C16 . . . . -179.15(10) ?
C14 C15 C16 C11 . . . . 0.28(19) ?
C12 C11 C16 C15 . . . . -0.04(18) ?
N1 C11 C16 C15 . . . . 178.28(11) ?
N2 C2 C21 N22 . . . . 8.60(15) ?
C3 C2 C21 N22 . . . . -171.49(11) ?
N2 C2 C21 C26 . . . . -169.87(11) ?
C3 C2 C21 C26 . . . . 10.05(18) ?
C26 C21 N22 C23 . . . . -0.81(17) ?
C2 C21 N22 C23 . . . . -179.38(11) ?
C21 N22 C23 C24 . . . . 0.05(19) ?
N22 C23 C24 C25 . . . . 0.77(19) ?
C23 C24 C25 C26 . . . . -0.8(2) ?
C24 C25 C26 C21 . . . . 0.08(19) ?
N22 C21 C26 C25 . . . . 0.72(17) ?
C2 C21 C26 C25 . . . . 179.19(11) ?

loop_
_cod_related_entry_id
_cod_related_entry_database
_cod_related_entry_code
1 ChemSpider 30654244
